data_7044162
loop_
_publ_author_name
'Sniekers, Jeroen'
'Geysens, Pieter'
'Malaquias, Joao'
'Vander Hoogerstraete, Tom'
'Van Meervelt, Luc'
'Fransaer, Jan'
'Binnemans, Koen'

_publ_section_title
;
 Cobalt(II) containing liquid metal salts for electrodeposition of cobalt
 and electrochemical nanoparticle formation
;
_journal_name_full 'Dalton Trans.'
_journal_paper_doi 10.1039/C7DT02604H
_journal_year 2017
_chemical_formula_moiety 'C42 H72 Co1 N12, 2(C1 H3 O3 S1)'
_chemical_formula_sum 'C44 H78 Co N12 O6 S2'
_chemical_formula_weight 994.23
_space_group_crystal_system trigonal
_space_group_IT_number 148
_space_group_name_Hall '-R 3'
_space_group_name_H-M_alt 'R -3'
_symmetry_space_group_name_Hall '-R 3'
_symmetry_space_group_name_H-M 'R -3 :H'
_atom_sites_solution_hydrogens geom
_audit_creation_date 2017-09-07
_audit_creation_method
;
Olex2 1.2
(compiled 2017.08.10 svn.r3461 for OlexSys, GUI svn.r5381)
;
_audit_update_record
;
2017-09-07 deposited with the CCDC.
2017-09-11 downloaded from the CCDC.
;
_cell_angle_alpha 90
_cell_angle_beta 90
_cell_angle_gamma 120
_cell_formula_units_Z 3
_cell_length_a 13.4995(7)
_cell_length_b 13.4995(7)
_cell_length_c 25.8633(14)
_cell_measurement_reflns_used 4587
_cell_measurement_temperature 100(2)
_cell_measurement_theta_max 28.8110
_cell_measurement_theta_min 3.5560
_cell_volume 4081.8(4)
_computing_cell_refinement
;
CrysAlisPro, Agilent Technologies,
Version 1.171.36.28 (release 01-02-2013 CrysAlis171 .NET)
(compiled Feb  1 2013,16:14:44)
;
_computing_data_collection
;
CrysAlisPro, Agilent Technologies,
Version 1.171.36.28 (release 01-02-2013 CrysAlis171 .NET)
(compiled Feb  1 2013,16:14:44)
;
_computing_data_reduction
;
CrysAlisPro, Agilent Technologies,
Version 1.171.36.28 (release 01-02-2013 CrysAlis171 .NET)
(compiled Feb  1 2013,16:14:44)
;
_computing_molecular_graphics 'Olex2 (Dolomanov et al., 2009)'
_computing_publication_material 'Olex2 (Dolomanov et al., 2009)'
_computing_structure_refinement 'ShelXL (Sheldrick, 2015)'
_diffrn_ambient_temperature 100(2)
_diffrn_detector_area_resol_mean 15.9631
_diffrn_measured_fraction_theta_full 0.996
_diffrn_measured_fraction_theta_max 0.996
_diffrn_measurement_details
;
#__ type_ start__ end____ width___ exp.time_
  1 omega  -45.00   47.00   1.0000   30.0000
omega____ theta____ kappa____ phi______ frames
    -      -16.9951   77.0000 -180.0000 92

#__ type_ start__ end____ width___ exp.time_
  2 omega   57.00   83.00   1.0000   30.0000
omega____ theta____ kappa____ phi______ frames
    -       18.8701   77.0000   90.0000 26

#__ type_ start__ end____ width___ exp.time_
  3 omega   -6.00   21.00   1.0000   30.0000
omega____ theta____ kappa____ phi______ frames
    -       18.8701   77.0000 -180.0000 27

#__ type_ start__ end____ width___ exp.time_
  4 omega   -8.00   87.00   1.0000   30.0000
omega____ theta____ kappa____ phi______ frames
    -       18.8701   77.0000   60.0000 95
;
_diffrn_measurement_device_type 'SuperNova, Single source at offset, Eos'
_diffrn_measurement_method '\w scans'
_diffrn_orient_matrix_UB_11 -0.0383097000
_diffrn_orient_matrix_UB_12 0.0200751000
_diffrn_orient_matrix_UB_13 0.0057796000
_diffrn_orient_matrix_UB_21 0.0470424000
_diffrn_orient_matrix_UB_22 0.0560143000
_diffrn_orient_matrix_UB_23 0.0036094000
_diffrn_orient_matrix_UB_31 -0.0019090000
_diffrn_orient_matrix_UB_32 0.0118978000
_diffrn_orient_matrix_UB_33 -0.0265578000
_diffrn_radiation_monochromator mirror
_diffrn_radiation_type MoK\a
_diffrn_radiation_wavelength 0.71073
_diffrn_reflns_av_R_equivalents 0.0160
_diffrn_reflns_av_unetI/netI 0.0154
_diffrn_reflns_Laue_measured_fraction_full 0.996
_diffrn_reflns_Laue_measured_fraction_max 0.996
_diffrn_reflns_limit_h_max 16
_diffrn_reflns_limit_h_min -13
_diffrn_reflns_limit_k_max 9
_diffrn_reflns_limit_k_min -16
_diffrn_reflns_limit_l_max 32
_diffrn_reflns_limit_l_min -32
_diffrn_reflns_number 6466
_diffrn_reflns_point_group_measured_fraction_full 0.996
_diffrn_reflns_point_group_measured_fraction_max 0.996
_diffrn_reflns_theta_full 25.242
_diffrn_reflns_theta_max 26.364
_diffrn_reflns_theta_min 3.018
_diffrn_source 'SuperNova (Mo) X-ray Source'
_exptl_absorpt_coefficient_mu 0.445
_exptl_absorpt_correction_T_max 1.00000
_exptl_absorpt_correction_T_min 0.61482
_exptl_absorpt_correction_type multi-scan
_exptl_absorpt_process_details
;
CrysAlisPro, Agilent Technologies,
Version 1.171.36.28 (release 01-02-2013 CrysAlis171 .NET)
(compiled Feb  1 2013,16:14:44)
Empirical absorption correction using spherical harmonics,
 implemented in SCALE3 ABSPACK scaling algorithm.
;
_exptl_crystal_colour colourless
_exptl_crystal_colour_primary colourless
_exptl_crystal_density_diffrn 1.213
_exptl_crystal_description block
_exptl_crystal_F_000 1599
_exptl_crystal_size_max 0.24
_exptl_crystal_size_mid 0.15
_exptl_crystal_size_min 0.04
_refine_diff_density_max 1.436
_refine_diff_density_min -0.448
_refine_diff_density_rms 0.068
_refine_ls_extinction_method none
_refine_ls_goodness_of_fit_ref 1.056
_refine_ls_hydrogen_treatment constr
_refine_ls_matrix_type full
_refine_ls_number_parameters 101
_refine_ls_number_reflns 1863
_refine_ls_number_restraints 0
_refine_ls_restrained_S_all 1.056
_refine_ls_R_factor_all 0.0464
_refine_ls_R_factor_gt 0.0441
_refine_ls_shift/su_max 0.000
_refine_ls_shift/su_mean 0.000
_refine_ls_structure_factor_coef Fsqd
_refine_ls_weighting_details 'w=1/[\s^2^(Fo^2^)+(0.0574P)^2^+15.8680P] where P=(Fo^2^+2Fc^2^)/3'
_refine_ls_weighting_scheme calc
_refine_ls_wR_factor_gt 0.1157
_refine_ls_wR_factor_ref 0.1176
_reflns_Friedel_coverage 0.000
_reflns_number_gt 1736
_reflns_number_total 1863
_reflns_threshold_expression 'I > 2\s(I)'
_cod_data_source_file c7dt02604h2.cif
_cod_data_source_block kb2101
_cod_original_cell_volume 4081.8(5)
_cod_database_code 7044162
_shelx_shelxl_version_number 2016/4
_chemical_oxdiff_formula 'Co C2 S2 O6 N12 C50 H80'
_shelx_space_group_comment
;
The symmetry employed for this shelxl refinement is uniquely defined
by the following loop, which should always be used as a source of
symmetry information in preference to the above space-group names.
They are only intended as comments.
;
_reflns_odcompleteness_completeness 99.84
_reflns_odcompleteness_iscentric 1
_reflns_odcompleteness_theta 26.32
_olex2_refinement_description
;
1. Fixed Uiso
 At 1.2 times of:
  All C(H) groups, All C(H,H) groups
 At 1.5 times of:
  All C(H,H,H) groups
2. Others
 Fixed Sof: H13A(0.33333) H13B(0.33333) H13C(0.33333)
3.a Secondary CH2 refined with riding coordinates:
 C7(H7A,H7B), C8(H8A,H8B), C9(H9A,H9B)
3.b Aromatic/amide H refined with riding coordinates:
 C3(H3), C5(H5), C6(H6)
3.c Idealised Me refined as rotating group:
 C10(H10A,H10B,H10C), C13(H13A,H13B,H13C)
;
_olex2_submission_special_instructions 'No special instructions were received'

loop_
_space_group_symop_operation_xyz
'x, y, z'
'-y, x-y, z'
'-x+y, -x, z'
'x+2/3, y+1/3, z+1/3'
'-y+2/3, x-y+1/3, z+1/3'
'-x+y+2/3, -x+1/3, z+1/3'
'x+1/3, y+2/3, z+2/3'
'-y+1/3, x-y+2/3, z+2/3'
'-x+y+1/3, -x+2/3, z+2/3'
'-x, -y, -z'
'y, -x+y, -z'
'x-y, x, -z'
'-x+2/3, -y+1/3, -z+1/3'
'y+2/3, -x+y+1/3, -z+1/3'
'x-y+2/3, x+1/3, -z+1/3'
'-x+1/3, -y+2/3, -z+2/3'
'y+1/3, -x+y+2/3, -z+2/3'
'x-y+1/3, x+2/3, -z+2/3'

loop_
_atom_site_label
_atom_site_type_symbol
_atom_site_fract_x
_atom_site_fract_y
_atom_site_fract_z
_atom_site_U_iso_or_equiv
_atom_site_adp_type
_atom_site_occupancy
_atom_site_site_symmetry_order
_atom_site_calc_flag
_atom_site_refinement_flags_posn
_atom_site_refinement_flags_adp
_atom_site_refinement_flags_occupancy
_atom_site_disorder_assembly
_atom_site_disorder_group
Co1 Co 1.000000 0.000000 1.000000 0.01259(19) Uani 1 6 d S T P . .
N2 N 0.85787(14) -0.12219(14) 0.95276(6) 0.0163(4) Uani 1 1 d . . . . .
C3 C 0.85451(17) -0.15029(16) 0.90335(7) 0.0168(4) Uani 1 1 d . . . . .
H3 H 0.919900 -0.122011 0.881668 0.020 Uiso 1 1 calc R . . . .
N4 N 0.74674(14) -0.22398(14) 0.88769(6) 0.0180(4) Uani 1 1 d . . . . .
C5 C 0.67623(17) -0.24598(18) 0.92971(8) 0.0212(4) Uani 1 1 d . . . . .
H5 H 0.595669 -0.295218 0.930858 0.025 Uiso 1 1 calc R . . . .
C6 C 0.74550(17) -0.18274(18) 0.96934(8) 0.0208(4) Uani 1 1 d . . . . .
H6 H 0.720307 -0.180541 1.003393 0.025 Uiso 1 1 calc R . . . .
C7 C 0.71001(18) -0.26455(19) 0.83462(8) 0.0224(4) Uani 1 1 d . . . . .
H7A H 0.747302 -0.198575 0.810731 0.027 Uiso 1 1 calc R . . . .
H7B H 0.626337 -0.296186 0.832071 0.027 Uiso 1 1 calc R . . . .
C8 C 0.7378(2) -0.3549(2) 0.81742(10) 0.0312(5) Uani 1 1 d . . . . .
H8A H 0.699459 -0.422515 0.840372 0.037 Uiso 1 1 calc R . . . .
H8B H 0.821401 -0.324468 0.819443 0.037 Uiso 1 1 calc R . . . .
C9 C 0.6966(3) -0.3896(3) 0.76157(12) 0.0583(9) Uani 1 1 d . . . . .
H9A H 0.612421 -0.424157 0.760904 0.070 Uiso 1 1 calc R . . . .
H9B H 0.729449 -0.319568 0.740098 0.070 Uiso 1 1 calc R . . . .
C10 C 0.7260(4) -0.4703(4) 0.73775(18) 0.0886(15) Uani 1 1 d . . . . .
H10A H 0.688470 -0.542739 0.756803 0.133 Uiso 1 1 calc GR . . . .
H10B H 0.809041 -0.438146 0.738816 0.133 Uiso 1 1 calc GR . . . .
H10C H 0.699933 -0.483866 0.701735 0.133 Uiso 1 1 calc GR . . . .
O11 O 0.98617(13) -0.11010(12) 0.79158(6) 0.0246(4) Uani 1 1 d . . . . .
S12 S 1.000000 0.000000 0.77602(3) 0.0178(2) Uani 1 3 d S T P . .
C13 C 1.000000 0.000000 0.70786(16) 0.0464(12) Uani 1 3 d S T P . .
H13A H 1.065269 -0.005960 0.695230 0.070 Uiso 0.3333 1 calc GR . . A -1
H13B H 1.005960 0.071229 0.695230 0.070 Uiso 0.3333 1 calc GR . . A -1
H13C H 0.928771 -0.065269 0.695230 0.070 Uiso 0.3333 1 calc GR . . A -1

loop_
_atom_site_aniso_label
_atom_site_aniso_U_11
_atom_site_aniso_U_22
_atom_site_aniso_U_33
_atom_site_aniso_U_23
_atom_site_aniso_U_13
_atom_site_aniso_U_12
Co1 0.0140(2) 0.0140(2) 0.0097(3) 0.000 0.000 0.00701(11)
N2 0.0165(8) 0.0169(8) 0.0150(8) -0.0001(6) -0.0009(6) 0.0081(7)
C3 0.0168(9) 0.0162(9) 0.0156(9) -0.0001(7) -0.0008(7) 0.0068(7)
N4 0.0182(8) 0.0191(8) 0.0153(8) -0.0013(6) -0.0023(6) 0.0084(7)
C5 0.0165(9) 0.0244(10) 0.0191(10) 0.0009(8) 0.0004(8) 0.0075(8)
C6 0.0177(10) 0.0250(10) 0.0170(10) 0.0000(8) 0.0015(7) 0.0086(8)
C7 0.0221(10) 0.0258(10) 0.0154(9) -0.0034(8) -0.0065(8) 0.0091(9)
C8 0.0260(11) 0.0330(12) 0.0331(13) -0.0128(10) -0.0044(9) 0.0136(10)
C9 0.0487(18) 0.082(2) 0.0390(16) -0.0370(16) -0.0117(13) 0.0285(17)
C10 0.088(3) 0.102(3) 0.084(3) -0.060(3) -0.022(2) 0.054(3)
O11 0.0258(8) 0.0199(7) 0.0298(8) 0.0001(6) 0.0047(6) 0.0126(6)
S12 0.0198(3) 0.0198(3) 0.0139(4) 0.000 0.000 0.00989(14)
C13 0.062(2) 0.062(2) 0.0154(19) 0.000 0.000 0.0310(10)

loop_
_atom_type_symbol
_atom_type_description
_atom_type_scat_dispersion_real
_atom_type_scat_dispersion_imag
_atom_type_scat_source
C C 0.0033 0.0016 'International Tables Vol C Tables 4.2.6.8 and 6.1.1.4'
H H 0.0000 0.0000 'International Tables Vol C Tables 4.2.6.8 and 6.1.1.4'
Co Co 0.3494 0.9721 'International Tables Vol C Tables 4.2.6.8 and 6.1.1.4'
N N 0.0061 0.0033 'International Tables Vol C Tables 4.2.6.8 and 6.1.1.4'
O O 0.0106 0.0060 'International Tables Vol C Tables 4.2.6.8 and 6.1.1.4'
S S 0.1246 0.1234 'International Tables Vol C Tables 4.2.6.8 and 6.1.1.4'

loop_
_geom_angle_atom_site_label_1
_geom_angle_atom_site_label_2
_geom_angle_atom_site_label_3
_geom_angle
_geom_angle_site_symmetry_1
_geom_angle_site_symmetry_3
N2 Co1 N2 180.0 12_547 3_765
N2 Co1 N2 91.53(6) . 2_645
N2 Co1 N2 88.47(6) . 11_667
N2 Co1 N2 88.47(6) 12_547 .
N2 Co1 N2 91.53(6) 12_547 11_667
N2 Co1 N2 91.53(6) 3_765 .
N2 Co1 N2 180.0 2_645 11_667
N2 Co1 N2 91.53(6) 12_547 10_757
N2 Co1 N2 88.47(6) 10_757 2_645
N2 Co1 N2 88.47(6) 3_765 10_757
N2 Co1 N2 88.47(6) 3_765 11_667
N2 Co1 N2 180.00(7) . 10_757
N2 Co1 N2 91.53(6) 10_757 11_667
N2 Co1 N2 88.47(6) 12_547 2_645
N2 Co1 N2 91.53(6) 3_765 2_645
C3 N2 Co1 130.44(14) . .
C3 N2 C6 105.00(16) . .
C6 N2 Co1 124.41(13) . .
N2 C3 N4 111.69(17) . .
C3 N4 C5 107.24(16) . .
C3 N4 C7 126.40(17) . .
C5 N4 C7 126.12(17) . .
C6 C5 N4 105.96(18) . .
C5 C6 N2 110.10(18) . .
N4 C7 C8 113.70(17) . .
C7 C8 C9 108.9(2) . .
C10 C9 C8 115.5(3) . .
O11 S12 O11 112.69(6) 2_645 .
O11 S12 O11 112.69(6) . 3_765
O11 S12 O11 112.69(6) 2_645 3_765
O11 S12 C13 106.02(7) 2_645 .
O11 S12 C13 106.02(7) 3_765 .
O11 S12 C13 106.02(7) . .

loop_
_geom_bond_atom_site_label_1
_geom_bond_atom_site_label_2
_geom_bond_distance
_geom_bond_site_symmetry_2
Co1 N2 2.1749(16) 12_547
Co1 N2 2.1749(16) 11_667
Co1 N2 2.1749(16) 10_757
Co1 N2 2.1749(16) 3_765
Co1 N2 2.1749(16) .
Co1 N2 2.1749(16) 2_645
N2 C3 1.327(2) .
N2 C6 1.383(3) .
C3 N4 1.350(3) .
N4 C5 1.376(3) .
N4 C7 1.469(2) .
C5 C6 1.362(3) .
C7 C8 1.512(3) .
C8 C9 1.535(3) .
C9 C10 1.467(5) .
O11 S12 1.4589(15) .
S12 O11 1.4589(15) 3_765
S12 O11 1.4589(15) 2_645
S12 C13 1.763(4) .

loop_
_geom_torsion_atom_site_label_1
_geom_torsion_atom_site_label_2
_geom_torsion_atom_site_label_3
_geom_torsion_atom_site_label_4
_geom_torsion
Co1 N2 C3 N4 -175.08(12)
Co1 N2 C6 C5 175.81(14)
N2 C3 N4 C5 -0.8(2)
N2 C3 N4 C7 173.91(18)
C3 N2 C6 C5 -0.2(2)
C3 N4 C5 C6 0.6(2)
C3 N4 C7 C8 76.9(3)
N4 C5 C6 N2 -0.2(2)
N4 C7 C8 C9 -179.5(2)
C5 N4 C7 C8 -109.4(2)
C6 N2 C3 N4 0.6(2)
C7 N4 C5 C6 -174.09(19)
C7 C8 C9 C10 175.2(3)
